data_2235938
loop_
_publ_author_name
'Liu, Yuan-Yuan'
'Yang, Pan'
'Ding, Bin'

_publ_section_title
;
 The monoclinic form of
 di-\m-aqua-bis[diaquabis(thiocyanato-\k<i>N</i>)iron(II)]--1,4-bis(4<i>H</i>-1,2,4-triazol-4-yl)benzene
 (1/3)
;
_journal_coeditor_code PK2413
_journal_issue 8
_journal_name_full 'Acta Crystallographica Section E'
_journal_page_first m1036
_journal_page_last m1037
_journal_paper_doi 10.1107/S160053681202613X
_journal_volume 68
_journal_year 2012
_chemical_formula_iupac '[Fe2 (N C S)4 (H2 O)6], 3C10 H8 N6'
_chemical_formula_moiety 'C4 H12 Fe2 N4 O6 S4, 3(C10 H8 N6)'
_chemical_formula_sum 'C34 H36 Fe2 N22 O6 S4'
_chemical_formula_weight 1088.79
_chemical_name_systematic
;
Di-\m-aqua-bis[diaquabis(thiocyanato-\k<i>N</i>)iron(II)]--
1,4-bis(4<i>H</i>-1,2,4-triazol-4-yl)benzene (1/3)
;
_space_group_IT_number 13
_symmetry_cell_setting monoclinic
_symmetry_space_group_name_Hall '-P 2yc'
_symmetry_space_group_name_H-M 'P 1 2/c 1'
_cell_angle_alpha 90.00
_cell_angle_beta 97.212(4)
_cell_angle_gamma 90.00
_cell_formula_units_Z 2
_cell_length_a 7.828(2)
_cell_length_b 14.198(4)
_cell_length_c 19.846(5)
_cell_measurement_reflns_used 2057
_cell_measurement_temperature 173(2)
_cell_measurement_theta_max 27.84
_cell_measurement_theta_min 2.52
_cell_volume 2188.3(10)
_computing_cell_refinement 'SAINT (Bruker, 2007)'
_computing_data_collection 'APEX2 (Bruker, 2007)'
_computing_data_reduction 'SAINT (Bruker, 2007)'
_computing_molecular_graphics 'SHELXTL (Sheldrick, 2008) and DIAMOND (Brandenburg, 1999)'
_computing_publication_material 'publCIF (Westrip, 2010)'
_computing_structure_refinement 'SHELXL97 (Sheldrick, 2008)'
_computing_structure_solution 'SHELXS97 (Sheldrick, 2008)'
_diffrn_ambient_temperature 173(2)
_diffrn_measured_fraction_theta_full 1.000
_diffrn_measured_fraction_theta_max 1.000
_diffrn_measurement_device_type 'Bruker APEXII CCD'
_diffrn_measurement_method '\f and \w scans'
_diffrn_radiation_monochromator graphite
_diffrn_radiation_source 'fine-focus sealed tube'
_diffrn_radiation_type 'Mo K\a'
_diffrn_radiation_wavelength 0.71073
_diffrn_reflns_av_R_equivalents 0.0577
_diffrn_reflns_av_sigmaI/netI 0.0679
_diffrn_reflns_limit_h_max 9
_diffrn_reflns_limit_h_min -8
_diffrn_reflns_limit_k_max 16
_diffrn_reflns_limit_k_min -16
_diffrn_reflns_limit_l_max 23
_diffrn_reflns_limit_l_min -21
_diffrn_reflns_number 10801
_diffrn_reflns_theta_full 25.01
_diffrn_reflns_theta_max 25.01
_diffrn_reflns_theta_min 1.43
_diffrn_standards_number 0
_exptl_absorpt_coefficient_mu 0.927
_exptl_absorpt_correction_T_max 0.866
_exptl_absorpt_correction_T_min 0.851
_exptl_absorpt_correction_type multi-scan
_exptl_absorpt_process_details '(SADABS; Sheldrick, 1996)'
_exptl_crystal_colour colourless
_exptl_crystal_density_diffrn 1.652
_exptl_crystal_density_method 'not measured'
_exptl_crystal_description block
_exptl_crystal_F_000 1116
_exptl_crystal_size_max 0.18
_exptl_crystal_size_mid 0.17
_exptl_crystal_size_min 0.16
_refine_diff_density_max 0.892
_refine_diff_density_min -0.558
_refine_ls_extinction_method none
_refine_ls_goodness_of_fit_ref 1.039
_refine_ls_hydrogen_treatment constr
_refine_ls_matrix_type full
_refine_ls_number_parameters 309
_refine_ls_number_reflns 3865
_refine_ls_number_restraints 1
_refine_ls_restrained_S_all 1.040
_refine_ls_R_factor_all 0.0711
_refine_ls_R_factor_gt 0.0498
_refine_ls_shift/su_max 0.000
_refine_ls_shift/su_mean 0.000
_refine_ls_structure_factor_coef Fsqd
_refine_ls_weighting_details 'calc w=1/[\s^2^(Fo^2^)+(0.0585P)^2^+0.4735P] where P=(Fo^2^+2Fc^2^)/3'
_refine_ls_weighting_scheme calc
_refine_ls_wR_factor_gt 0.1182
_refine_ls_wR_factor_ref 0.1322
_reflns_number_gt 2796
_reflns_number_total 3865
_reflns_threshold_expression I>2\s(I)
_cod_data_source_file pk2413.cif
_cod_data_source_block I
_cod_original_sg_symbol_H-M 'P 2/c'
_cod_database_code 2235938
_cod_database_fobs_code 2235938

loop_
_symmetry_equiv_pos_as_xyz
'x, y, z'
'-x, y, -z+1/2'
'-x, -y, -z'
'x, -y, z-1/2'

loop_
_atom_site_type_symbol
_atom_site_label
_atom_site_fract_x
_atom_site_fract_y
_atom_site_fract_z
_atom_site_U_iso_or_equiv
_atom_site_adp_type
_atom_site_calc_flag
_atom_site_refinement_flags
_atom_site_occupancy
_atom_site_symmetry_multiplicity
Fe Fe1 0.05963(6) 0.16467(3) 0.33793(2) 0.01446(18) Uani d . 1 1
S S1 0.05329(11) 0.50871(6) 0.35618(5) 0.0211(2) Uani d . 1 1
S S2 0.05068(11) -0.17806(6) 0.35648(5) 0.0203(2) Uani d U 1 1
O O1 0.3101(3) 0.16590(15) 0.39010(12) 0.0196(5) Uani d . 1 1
H H1A 0.3708 0.2145 0.3972 0.029 Uiso d R 1 1
H H1B 0.3752 0.1195 0.3998 0.029 Uiso d R 1 1
O O2 0.1789(3) 0.16476(14) 0.24007(11) 0.0161(5) Uani d . 1 1
H H2A 0.2438 0.2119 0.2407 0.024 Uiso d R 1 1
H H2B 0.2417 0.1169 0.2393 0.024 Uiso d R 1 1
O O3 -0.0890(3) 0.16644(15) 0.41931(12) 0.0203(5) Uani d . 1 1
H H3A -0.1473 0.2146 0.4255 0.030 Uiso d R 1 1
H H3B -0.1482 0.1196 0.4278 0.030 Uiso d R 1 1
N N1 0.3789(4) 0.47023(19) 0.06694(14) 0.0183(7) Uani d . 1 1
N N2 0.2966(4) 0.3219(2) 0.06431(16) 0.0258(7) Uani d . 1 1
N N3 0.4698(4) 0.3241(2) 0.08670(14) 0.0202(7) Uani d . 1 1
N N4 0.3743(4) 0.8658(2) 0.05758(14) 0.0174(7) Uani d . 1 1
N N5 0.2863(4) 1.0131(2) 0.05359(15) 0.0224(7) Uani d . 1 1
N N6 0.4616(4) 1.0122(2) 0.07812(14) 0.0209(7) Uani d . 1 1
N N7 0.5000 0.8633(3) 0.2500 0.0154(9) Uani d S 1 2
N N8 0.4102(4) 1.0106(2) 0.24412(14) 0.0214(7) Uani d . 1 1
N N9 0.5000 0.4665(3) 0.2500 0.0145(9) Uani d S 1 2
N N10 0.4106(4) 0.31863(18) 0.24409(14) 0.0168(6) Uani d . 1 1
N N11 0.0567(4) 0.3124(2) 0.33920(14) 0.0183(7) Uani d . 1 1
N N12 0.0565(4) 0.0182(2) 0.34003(14) 0.0196(7) Uani d . 1 1
C C1 0.2475(5) 0.4088(3) 0.05327(19) 0.0261(9) Uani d . 1 1
H H1 0.1326 0.4268 0.0374 0.031 Uiso calc R 1 1
C C2 0.5163(5) 0.4124(3) 0.08729(17) 0.0216(9) Uani d . 1 1
H H2 0.6307 0.4339 0.1002 0.026 Uiso calc R 1 1
C C3 0.3775(4) 0.5706(2) 0.06257(17) 0.0169(8) Uani d . 1 1
C C4 0.2300(5) 0.6193(3) 0.03582(18) 0.0198(8) Uani d . 1 1
H H4 0.1292 0.5851 0.0193 0.024 Uiso calc R 1 1
C C5 0.2278(5) 0.7155(2) 0.03294(18) 0.0187(8) Uani d . 1 1
H H5 0.1260 0.7478 0.0147 0.022 Uiso calc R 1 1
C C6 0.3744(4) 0.7656(2) 0.05673(17) 0.0158(8) Uani d . 1 1
C C7 0.5252(4) 0.7171(3) 0.08215(17) 0.0194(8) Uani d . 1 1
H H7 0.6272 0.7513 0.0972 0.023 Uiso calc R 1 1
C C8 0.5258(4) 0.6211(2) 0.08527(17) 0.0170(8) Uani d . 1 1
H H8 0.6278 0.5887 0.1030 0.020 Uiso calc R 1 1
C C9 0.2403(5) 0.9256(2) 0.04204(18) 0.0212(8) Uani d . 1 1
H H9 0.1269 0.9063 0.0249 0.025 Uiso calc R 1 1
C C10 0.5096(5) 0.9249(2) 0.07933(17) 0.0201(8) Uani d . 1 1
H H10 0.6239 0.9043 0.0934 0.024 Uiso calc R 1 1
C C11 0.3611(5) 0.9233(2) 0.24117(18) 0.0207(8) Uani d . 1 1
H H11 0.2443 0.9034 0.2339 0.025 Uiso calc R 1 1
C C12 0.5000 0.7624(3) 0.2500 0.0139(10) Uani d S 1 2
C C13 0.3455(4) 0.7139(2) 0.23747(16) 0.0151(8) Uani d . 1 1
H H13 0.2401 0.7475 0.2290 0.018 Uiso calc R 1 1
C C14 0.3453(4) 0.6164(2) 0.23733(17) 0.0178(8) Uani d . 1 1
H H14 0.2396 0.5830 0.2286 0.021 Uiso calc R 1 1
C C15 0.5000 0.5672(3) 0.2500 0.0161(11) Uani d S 1 2
C C16 0.3622(5) 0.4059(2) 0.24096(18) 0.0199(8) Uani d . 1 1
H H16 0.2454 0.4256 0.2333 0.024 Uiso calc R 1 1
C C17 0.0552(4) 0.3932(2) 0.34653(17) 0.0155(8) Uani d . 1 1
C C18 0.0545(4) -0.0633(2) 0.34701(17) 0.0159(8) Uani d U 1 1

loop_
_atom_site_aniso_label
_atom_site_aniso_U_11
_atom_site_aniso_U_22
_atom_site_aniso_U_33
_atom_site_aniso_U_12
_atom_site_aniso_U_13
_atom_site_aniso_U_23
Fe1 0.0105(3) 0.0110(3) 0.0222(3) 0.0003(2) 0.0035(2) -0.0001(2)
S1 0.0128(5) 0.0146(5) 0.0355(5) 0.0013(4) 0.0016(4) -0.0022(4)
S2 0.0134(5) 0.0110(5) 0.0363(6) -0.0011(4) 0.0024(4) 0.0023(4)
O1 0.0137(12) 0.0117(12) 0.0329(14) 0.0002(10) 0.0011(10) 0.0002(10)
O2 0.0116(11) 0.0094(12) 0.0273(13) 0.0001(10) 0.0027(10) 0.0005(10)
O3 0.0154(12) 0.0151(13) 0.0318(14) -0.0017(10) 0.0087(10) -0.0010(10)
N1 0.0179(16) 0.0148(16) 0.0220(16) 0.0038(13) 0.0017(13) 0.0006(12)
N2 0.0175(17) 0.0259(19) 0.0356(19) -0.0038(15) 0.0096(14) -0.0005(15)
N3 0.0170(16) 0.0218(18) 0.0219(16) 0.0009(14) 0.0032(13) 0.0026(13)
N4 0.0153(16) 0.0153(15) 0.0220(16) -0.0004(12) 0.0045(13) -0.0010(12)
N5 0.0171(16) 0.0194(18) 0.0322(18) -0.0028(14) 0.0088(13) -0.0003(14)
N6 0.0216(17) 0.0161(17) 0.0254(17) -0.0034(14) 0.0043(13) -0.0040(13)
N7 0.010(2) 0.009(2) 0.027(2) 0.000 0.0032(17) 0.000
N8 0.0170(15) 0.0242(18) 0.0238(16) 0.0008(14) 0.0055(13) -0.0015(14)
N9 0.012(2) 0.015(2) 0.017(2) 0.000 0.0041(16) 0.000
N10 0.0179(15) 0.0117(16) 0.0218(16) -0.0027(12) 0.0062(13) -0.0014(12)
N11 0.0131(16) 0.0175(18) 0.0251(17) 0.0012(12) 0.0056(12) -0.0001(12)
N12 0.0148(16) 0.0166(18) 0.0276(17) -0.0017(13) 0.0041(13) -0.0012(13)
C1 0.016(2) 0.026(2) 0.037(2) 0.0022(17) 0.0070(17) 0.0015(17)
C2 0.018(2) 0.025(2) 0.022(2) 0.0054(16) 0.0028(16) 0.0033(16)
C3 0.0150(19) 0.0174(19) 0.0188(19) 0.0012(15) 0.0036(15) 0.0013(14)
C4 0.0099(19) 0.023(2) 0.026(2) -0.0004(15) 0.0001(15) -0.0012(16)
C5 0.0122(19) 0.0158(19) 0.028(2) 0.0026(15) 0.0010(15) 0.0012(15)
C6 0.0147(19) 0.0156(19) 0.0179(18) -0.0023(14) 0.0055(14) -0.0029(14)
C7 0.0107(19) 0.026(2) 0.0211(19) -0.0022(15) 0.0005(15) -0.0027(16)
C8 0.0112(19) 0.021(2) 0.0188(19) 0.0020(15) 0.0032(15) 0.0015(15)
C9 0.0134(19) 0.020(2) 0.031(2) -0.0017(16) 0.0069(16) -0.0036(16)
C10 0.017(2) 0.019(2) 0.025(2) -0.0038(15) 0.0042(16) -0.0002(15)
C11 0.018(2) 0.020(2) 0.025(2) -0.0030(16) 0.0054(16) -0.0005(15)
C12 0.014(3) 0.013(3) 0.015(2) 0.000 0.005(2) 0.000
C13 0.0118(19) 0.0142(19) 0.0195(19) 0.0029(14) 0.0034(14) 0.0013(14)
C14 0.0100(19) 0.021(2) 0.023(2) 0.0008(15) 0.0021(15) -0.0005(15)
C15 0.017(3) 0.015(3) 0.016(3) 0.000 0.004(2) 0.000
C16 0.0164(19) 0.021(2) 0.022(2) -0.0039(16) 0.0032(15) -0.0008(15)
C17 0.0083(18) 0.016(2) 0.0226(19) -0.0017(14) 0.0019(14) 0.0054(15)
C18 0.0075(17) 0.022(2) 0.0189(19) -0.0007(15) 0.0021(14) -0.0040(15)

loop_
_atom_type_symbol
_atom_type_description
_atom_type_scat_dispersion_real
_atom_type_scat_dispersion_imag
_atom_type_scat_source
C C 0.0033 0.0016 'International Tables Vol C Tables 4.2.6.8 and 6.1.1.4'
H H 0.0000 0.0000 'International Tables Vol C Tables 4.2.6.8 and 6.1.1.4'
N N 0.0061 0.0033 'International Tables Vol C Tables 4.2.6.8 and 6.1.1.4'
O O 0.0106 0.0060 'International Tables Vol C Tables 4.2.6.8 and 6.1.1.4'
S S 0.1246 0.1234 'International Tables Vol C Tables 4.2.6.8 and 6.1.1.4'
Fe Fe 0.3463 0.8444 'International Tables Vol C Tables 4.2.6.8 and 6.1.1.4'

loop_
_geom_angle_atom_site_label_1
_geom_angle_atom_site_label_2
_geom_angle_atom_site_label_3
_geom_angle_site_symmetry_1
_geom_angle_site_symmetry_3
_geom_angle
N12 Fe1 N11 . . 177.62(11)
N12 Fe1 O1 . . 90.63(10)
N11 Fe1 O1 . . 89.82(10)
N12 Fe1 O3 . . 89.29(10)
N11 Fe1 O3 . . 88.33(10)
O1 Fe1 O3 . . 101.16(9)
N12 Fe1 O2 . . 91.43(9)
N11 Fe1 O2 . . 90.93(9)
O1 Fe1 O2 . . 87.86(9)
O3 Fe1 O2 . . 170.94(8)
N12 Fe1 O2 . 2 90.20(9)
N11 Fe1 O2 . 2 89.90(9)
O1 Fe1 O2 . 2 166.73(9)
O3 Fe1 O2 . 2 92.09(9)
O2 Fe1 O2 . 2 78.88(9)
Fe1 O1 H1A . . 124.3
Fe1 O1 H1B . . 127.5
H1A O1 H1B . . 107.0
Fe1 O2 Fe1 . 2 101.12(9)
Fe1 O2 H2A . . 107.6
Fe1 O2 H2A 2 . 117.0
Fe1 O2 H2B . . 108.7
Fe1 O2 H2B 2 . 114.9
H2A O2 H2B . . 106.9
Fe1 O3 H3A . . 119.0
Fe1 O3 H3B . . 121.1
H3A O3 H3B . . 107.0
C1 N1 C2 . . 102.8(3)
C1 N1 C3 . . 129.3(3)
C2 N1 C3 . . 127.9(3)
C1 N2 N3 . . 106.9(3)
C2 N3 N2 . . 106.8(3)
C9 N4 C10 . . 103.4(3)
C9 N4 C6 . . 128.7(3)
C10 N4 C6 . . 127.7(3)
C9 N5 N6 . . 106.9(3)
C10 N6 N5 . . 106.6(3)
C11 N7 C11 2_655 . 103.4(4)
C11 N7 C12 2_655 . 128.3(2)
C11 N7 C12 . . 128.3(2)
C11 N8 N8 . 2_655 107.1(2)
C16 N9 C16 2_655 . 102.4(4)
C16 N9 C15 2_655 . 128.8(2)
C16 N9 C15 . . 128.8(2)
C16 N10 N10 . 2_655 106.9(2)
C17 N11 Fe1 . . 173.5(3)
C18 N12 Fe1 . . 174.3(3)
N2 C1 N1 . . 112.2(3)
N2 C1 H1 . . 123.9
N1 C1 H1 . . 123.9
N3 C2 N1 . . 111.4(3)
N3 C2 H2 . . 124.3
N1 C2 H2 . . 124.3
C8 C3 C4 . . 119.1(3)
C8 C3 N1 . . 119.7(3)
C4 C3 N1 . . 121.2(3)
C5 C4 C3 . . 121.2(3)
C5 C4 H4 . . 119.4
C3 C4 H4 . . 119.4
C4 C5 C6 . . 119.6(3)
C4 C5 H5 . . 120.2
C6 C5 H5 . . 120.2
C5 C6 C7 . . 119.7(3)
C5 C6 N4 . . 121.1(3)
C7 C6 N4 . . 119.1(3)
C8 C7 C6 . . 120.2(3)
C8 C7 H7 . . 119.9
C6 C7 H7 . . 119.9
C7 C8 C3 . . 120.2(3)
C7 C8 H8 . . 119.9
C3 C8 H8 . . 119.9
N5 C9 N4 . . 111.5(3)
N5 C9 H9 . . 124.2
N4 C9 H9 . . 124.2
N6 C10 N4 . . 111.6(3)
N6 C10 H10 . . 124.2
N4 C10 H10 . . 124.2
N8 C11 N7 . . 111.2(3)
N8 C11 H11 . . 124.4
N7 C11 H11 . . 124.4
C13 C12 C13 . 2_655 120.5(4)
C13 C12 N7 . . 119.8(2)
C13 C12 N7 2_655 . 119.8(2)
C14 C13 C12 . . 119.9(3)
C14 C13 H13 . . 120.1
C12 C13 H13 . . 120.1
C13 C14 C15 . . 120.0(4)
C13 C14 H14 . . 120.0
C15 C14 H14 . . 120.0
C14 C15 C14 . 2_655 119.9(5)
C14 C15 N9 . . 120.1(2)
C14 C15 N9 2_655 . 120.1(2)
N10 C16 N9 . . 111.9(3)
N10 C16 H16 . . 124.0
N9 C16 H16 . . 124.0
N11 C17 S1 . . 179.4(3)
N12 C18 S2 . . 179.7(4)

loop_
_geom_bond_atom_site_label_1
_geom_bond_atom_site_label_2
_geom_bond_site_symmetry_2
_geom_bond_distance
_geom_bond_publ_flag
Fe1 N12 . 2.080(3) y
Fe1 N11 . 2.098(3) y
Fe1 O1 . 2.099(2) y
Fe1 O3 . 2.106(2) y
Fe1 O2 . 2.258(2) y
Fe1 O2 2 2.271(2) y
S1 C17 . 1.652(4) ?
S2 C18 . 1.641(4) ?
O1 H1A . 0.8400 ?
O1 H1B . 0.8400 ?
O2 Fe1 2 2.271(2) ?
O2 H2A . 0.8401 ?
O2 H2B . 0.8401 ?
O3 H3A . 0.8399 ?
O3 H3B . 0.8400 ?
N1 C1 . 1.350(4) ?
N1 C2 . 1.373(4) ?
N1 C3 . 1.428(4) ?
N2 C1 . 1.303(4) ?
N2 N3 . 1.373(4) ?
N3 C2 . 1.304(4) ?
N4 C9 . 1.355(4) ?
N4 C10 . 1.378(4) ?
N4 C6 . 1.423(4) ?
N5 C9 . 1.306(4) ?
N5 N6 . 1.397(4) ?
N6 C10 . 1.295(4) ?
N7 C11 2_655 1.376(4) ?
N7 C11 . 1.376(4) ?
N7 C12 . 1.432(6) ?
N8 C11 . 1.296(4) ?
N8 N8 2_655 1.396(6) ?
N9 C16 2_655 1.374(4) ?
N9 C16 . 1.374(4) ?
N9 C15 . 1.430(6) ?
N10 C16 . 1.294(4) ?
N10 N10 2_655 1.390(6) ?
N11 C17 . 1.156(4) ?
N12 C18 . 1.166(4) ?
C1 H1 . 0.9500 ?
C2 H2 . 0.9500 ?
C3 C8 . 1.390(5) ?
C3 C4 . 1.392(5) ?
C4 C5 . 1.367(5) ?
C4 H4 . 0.9500 ?
C5 C6 . 1.382(5) ?
C5 H5 . 0.9500 ?
C6 C7 . 1.405(5) ?
C7 C8 . 1.364(5) ?
C7 H7 . 0.9500 ?
C8 H8 . 0.9500 ?
C9 H9 . 0.9500 ?
C10 H10 . 0.9500 ?
C11 H11 . 0.9500 ?
C12 C13 . 1.387(4) ?
C12 C13 2_655 1.387(4) ?
C13 C14 . 1.385(5) ?
C13 H13 . 0.9500 ?
C14 C15 . 1.393(4) ?
C14 H14 . 0.9500 ?
C15 C14 2_655 1.393(4) ?
C16 H16 . 0.9500 ?

loop_
_geom_hbond_atom_site_label_D
_geom_hbond_atom_site_label_H
_geom_hbond_atom_site_label_A
_geom_hbond_site_symmetry_A
_geom_hbond_distance_DH
_geom_hbond_distance_HA
_geom_hbond_distance_DA
_geom_hbond_angle_DHA
O1 H1A N3 2_655 0.84 2.00 2.833(4) 175.8
O1 H1B N6 2_645 0.84 2.00 2.841(4) 177.6
O2 H2A N10 . 0.84 2.00 2.834(3) 176.4
O2 H2B N8 1_545 0.84 2.00 2.836(4) 173.9
O3 H3A N2 2 0.84 1.95 2.784(4) 175.8
O3 H3B N5 2_545 0.84 1.92 2.761(4) 179.2

loop_
_geom_torsion_atom_site_label_1
_geom_torsion_atom_site_label_2
_geom_torsion_atom_site_label_3
_geom_torsion_atom_site_label_4
_geom_torsion_site_symmetry_1
_geom_torsion_site_symmetry_4
_geom_torsion
N12 Fe1 O2 Fe1 . 2 89.86(10)
N11 Fe1 O2 Fe1 . 2 -89.78(10)
O1 Fe1 O2 Fe1 . 2 -179.56(9)
O3 Fe1 O2 Fe1 . 2 -4.6(6)
O2 Fe1 O2 Fe1 2 2 -0.06(11)
C1 N2 N3 C2 . . -0.6(4)
C9 N5 N6 C10 . . 0.4(4)
N12 Fe1 N11 C17 . . 33(4)
O1 Fe1 N11 C17 . . -67(2)
O3 Fe1 N11 C17 . . 34(2)
O2 Fe1 N11 C17 . . -155(2)
O2 Fe1 N11 C17 2 . 126(2)
N11 Fe1 N12 C18 . . -32(5)
O1 Fe1 N12 C18 . . 69(3)
O3 Fe1 N12 C18 . . -32(3)
O2 Fe1 N12 C18 . . 157(3)
O2 Fe1 N12 C18 2 . -124(3)
N3 N2 C1 N1 . . 0.1(4)
C2 N1 C1 N2 . . 0.4(4)
C3 N1 C1 N2 . . -178.8(3)
N2 N3 C2 N1 . . 1.0(4)
C1 N1 C2 N3 . . -0.9(4)
C3 N1 C2 N3 . . 178.4(3)
C1 N1 C3 C8 . . 174.0(3)
C2 N1 C3 C8 . . -5.0(5)
C1 N1 C3 C4 . . -6.1(6)
C2 N1 C3 C4 . . 174.9(3)
C8 C3 C4 C5 . . -1.4(5)
N1 C3 C4 C5 . . 178.6(3)
C3 C4 C5 C6 . . 0.2(5)
C4 C5 C6 C7 . . 1.5(5)
C4 C5 C6 N4 . . -176.9(3)
C9 N4 C6 C5 . . 5.5(5)
C10 N4 C6 C5 . . -179.7(3)
C9 N4 C6 C7 . . -172.9(3)
C10 N4 C6 C7 . . 1.9(5)
C5 C6 C7 C8 . . -2.0(5)
N4 C6 C7 C8 . . 176.5(3)
C6 C7 C8 C3 . . 0.7(5)
C4 C3 C8 C7 . . 0.9(5)
N1 C3 C8 C7 . . -179.1(3)
N6 N5 C9 N4 . . 0.2(4)
C10 N4 C9 N5 . . -0.7(4)
C6 N4 C9 N5 . . 175.1(3)
N5 N6 C10 N4 . . -0.8(4)
C9 N4 C10 N6 . . 0.9(4)
C6 N4 C10 N6 . . -174.9(3)
N8 N8 C11 N7 2_655 . -0.4(4)
C11 N7 C11 N8 2_655 . 0.16(17)
C12 N7 C11 N8 . . -179.84(17)
C11 N7 C12 C13 2_655 . -177.4(2)
C11 N7 C12 C13 . . 2.6(2)
C11 N7 C12 C13 2_655 2_655 2.6(2)
C11 N7 C12 C13 . 2_655 -177.4(2)
C13 C12 C13 C14 2_655 . -0.1(2)
N7 C12 C13 C14 . . 179.9(2)
C12 C13 C14 C15 . . 0.2(4)
C13 C14 C15 C14 . 2_655 -0.1(2)
C13 C14 C15 N9 . . 179.9(2)
C16 N9 C15 C14 2_655 . 177.6(3)
C16 N9 C15 C14 . . -2.4(3)
C16 N9 C15 C14 2_655 2_655 -2.4(3)
C16 N9 C15 C14 . 2_655 177.6(3)
N10 N10 C16 N9 2_655 . 0.1(4)
C16 N9 C16 N10 2_655 . -0.04(17)
C15 N9 C16 N10 . . 179.96(17)
Fe1 N11 C17 S1 . . 18E1(10)
Fe1 N12 C18 S2 . . 13E1(7)
